data_2240348
loop_
_publ_author_name
'Datta, Riya'
'Ramya, V.'
'Sithambaresan, M.'
'Kurup, M. R. Prathapachandra'

_publ_section_title
;
 Crystal structure of
 4-{(<i>E</i>)-[2-(pyridin-4-ylcarbonyl)hydrazin-1-ylidene]methyl}phenyl
 acetate monohydrate
;
_journal_coeditor_code SJ5434
_journal_issue 2
_journal_name_full 'Acta Crystallographica Section E'
_journal_page_first o79
_journal_page_last o80
_journal_paper_doi 10.1107/S2056989014027819
_journal_volume 71
_journal_year 2015
_chemical_formula_iupac 'C15 H13 N3 O3, H2 O'
_chemical_formula_moiety 'C15 H13 N3 O3, H2 O'
_chemical_formula_sum 'C15 H15 N3 O4'
_chemical_formula_weight 301.30
_chemical_name_systematic
;
4-{(<i>E</i>)-[2-(Pyridin-4-ylcarbonyl)hydrazin-1-ylidene]methyl}phenyl acetate
monohydrate
;
_space_group_crystal_system monoclinic
_space_group_IT_number 14
_space_group_name_Hall '-P 2ybc'
_space_group_name_H-M_alt 'P 1 21/c 1'
_symmetry_space_group_name_Hall '-P 2ybc'
_symmetry_space_group_name_H-M 'P 1 21/c 1'
_atom_sites_solution_hydrogens mixed
_audit_creation_method SHELXL-2014
_cell_angle_alpha 90
_cell_angle_beta 111.034(3)
_cell_angle_gamma 90
_cell_formula_units_Z 4
_cell_length_a 17.3297(15)
_cell_length_b 7.3058(7)
_cell_length_c 12.4632(10)
_cell_measurement_reflns_used 4335
_cell_measurement_temperature 296(2)
_cell_measurement_theta_max 28.061
_cell_measurement_theta_min 3.059
_cell_volume 1472.8(2)
_computing_cell_refinement
;
APEX2 and SAINT (Bruker, 2004)
;
_computing_data_collection
;
APEX2 (Bruker, 2004)
;
_computing_data_reduction
;
SAINT and XPREP (Bruker, 2004)
;
_computing_molecular_graphics
;
ORTEP-3 for Windows  (Farrugia, 2012) and DIAMOND (Brandenburg,
2010)
;
_computing_publication_material
;
SHELXL97 (Sheldrick, 2008) and publCIF (Westrip, 2010)
;
_computing_structure_refinement
;
SHELXL2014 (Sheldrick, 2008)
;
_computing_structure_solution
;
SHELXS97 (Sheldrick, 2008)
;
_diffrn_ambient_temperature 296(2)
_diffrn_measured_fraction_theta_full 0.979
_diffrn_measured_fraction_theta_max 0.993
_diffrn_measurement_device_type 'Bruker  APEXII CCD'
_diffrn_measurement_method '\w and \f scans'
_diffrn_radiation_monochromator graphite
_diffrn_radiation_source 'fine-focus sealed tube'
_diffrn_radiation_type MoK\a
_diffrn_radiation_wavelength 0.71073
_diffrn_reflns_av_R_equivalents 0.0278
_diffrn_reflns_limit_h_max 15
_diffrn_reflns_limit_h_min -20
_diffrn_reflns_limit_k_max 8
_diffrn_reflns_limit_k_min -8
_diffrn_reflns_limit_l_max 14
_diffrn_reflns_limit_l_min -11
_diffrn_reflns_number 8648
_diffrn_reflns_theta_full 25.242
_diffrn_reflns_theta_max 25.097
_diffrn_reflns_theta_min 3.059
_exptl_absorpt_coefficient_mu 0.101
_exptl_absorpt_correction_T_max 0.9608
_exptl_absorpt_correction_T_min 0.9514
_exptl_absorpt_correction_type multi-scan
_exptl_absorpt_process_details
;
(SADABS; Bruker, 2004)
;
_exptl_crystal_colour colorless
_exptl_crystal_density_diffrn 1.359
_exptl_crystal_description block
_exptl_crystal_F_000 632
_exptl_crystal_size_max 0.500
_exptl_crystal_size_mid 0.450
_exptl_crystal_size_min 0.400
_refine_diff_density_max 0.205
_refine_diff_density_min -0.173
_refine_ls_extinction_coef 0.024(3)
_refine_ls_extinction_expression Fc^*^=kFc[1+0.001xFc^2^\l^3^/sin(2\q)]^-1/4^
_refine_ls_extinction_method
;
SHELXL2014 (Sheldrick, 2008)
;
_refine_ls_goodness_of_fit_ref 0.943
_refine_ls_hydrogen_treatment mixed
_refine_ls_matrix_type full
_refine_ls_number_parameters 213
_refine_ls_number_reflns 2614
_refine_ls_number_restraints 4
_refine_ls_restrained_S_all 0.942
_refine_ls_R_factor_all 0.0473
_refine_ls_R_factor_gt 0.0369
_refine_ls_shift/su_max 0.000
_refine_ls_shift/su_mean 0.000
_refine_ls_structure_factor_coef Fsqd
_refine_ls_weighting_details 'w=1/[\s^2^(Fo^2^)+(0.0674P)^2^+0.4633P] where P=(Fo^2^+2Fc^2^)/3'
_refine_ls_weighting_scheme calc
_refine_ls_wR_factor_gt 0.1008
_refine_ls_wR_factor_ref 0.1126
_reflns_number_gt 2153
_reflns_number_total 2614
_reflns_threshold_expression I>2\s(I)
_cod_data_source_file sj5434sup1.cif
_cod_data_source_block I
_cod_database_code 2240348
_cod_database_fobs_code 2240348
_shelx_space_group_comment
;
The symmetry employed for this shelxl refinement is uniquely defined
by the following loop, which should always be used as a source of
symmetry information in preference to the above space-group names.
They are only intended as comments.
;
_shelx_estimated_absorpt_t_min 0.951
_shelx_estimated_absorpt_t_max 0.961
_shelxl_version_number 2.014

loop_
_space_group_symop_operation_xyz
'x, y, z'
'-x, y+1/2, -z+1/2'
'-x, -y, -z'
'x, -y-1/2, z-1/2'

loop_
_atom_site_type_symbol
_atom_site_label
_atom_site_fract_x
_atom_site_fract_y
_atom_site_fract_z
_atom_site_U_iso_or_equiv
_atom_site_adp_type
_atom_site_calc_flag
_atom_site_occupancy
C C1 0.16188(10) 0.0685(2) 0.93233(14) 0.0400(4) Uani d 1
H H1 0.2096 0.0125 0.9817 0.048 Uiso calc 1
C C2 0.08732(10) 0.0473(2) 0.94865(14) 0.0427(4) Uani d 1
H H2 0.0868 -0.0231 1.0105 0.051 Uiso calc 1
C C3 0.01996(10) 0.2228(3) 0.79347(15) 0.0476(4) Uani d 1
H H3 -0.0287 0.2763 0.7449 0.057 Uiso calc 1
C C4 0.09113(10) 0.2527(2) 0.77045(14) 0.0423(4) Uani d 1
H H4 0.0899 0.3245 0.7082 0.051 Uiso calc 1
C C5 0.16422(9) 0.1743(2) 0.84140(12) 0.0340(4) Uani d 1
C C6 0.24113(9) 0.2125(2) 0.81590(13) 0.0369(4) Uani d 1
C C7 0.45140(9) 0.2232(2) 0.97566(13) 0.0367(4) Uani d 1
H H7 0.4483 0.1754 1.0431 0.044 Uiso calc 1
C C8 0.53158(9) 0.2825(2) 0.97427(13) 0.0340(4) Uani d 1
C C9 0.54021(9) 0.3707(2) 0.87968(13) 0.0380(4) Uani d 1
H H9 0.4941 0.3887 0.8134 0.046 Uiso calc 1
C C10 0.61707(10) 0.4314(2) 0.88411(13) 0.0388(4) Uani d 1
H H10 0.6229 0.4915 0.8216 0.047 Uiso calc 1
C C11 0.68496(9) 0.4011(2) 0.98292(14) 0.0364(4) Uani d 1
C C12 0.67832(9) 0.3173(2) 1.07787(13) 0.0397(4) Uani d 1
H H12 0.7247 0.3000 1.1440 0.048 Uiso calc 1
C C13 0.60111(10) 0.2590(2) 1.07295(14) 0.0395(4) Uani d 1
H H13 0.5957 0.2030 1.1369 0.047 Uiso calc 1
C C14 0.80143(9) 0.3873(2) 0.92676(13) 0.0367(4) Uani d 1
C C15 0.88679(10) 0.4588(3) 0.95589(16) 0.0483(4) Uani d 1
H H15A 0.9127 0.3993 0.9089 0.072 Uiso calc 1
H H15B 0.9181 0.4351 1.0354 0.072 Uiso calc 1
H H15C 0.8847 0.5884 0.9421 0.072 Uiso calc 1
N N1 0.01652(8) 0.1220(2) 0.88093(12) 0.0455(4) Uani d 1
N N2 0.31362(7) 0.18494(18) 0.90293(11) 0.0358(3) Uani d 1
N N3 0.38562(8) 0.23535(18) 0.88687(11) 0.0369(3) Uani d 1
O O1 0.23649(7) 0.2689(2) 0.72122(10) 0.0589(4) Uani d 1
O O1S 0.35113(8) 0.4455(2) 0.64055(10) 0.0480(3) Uani d 1
O O2 0.76382(7) 0.46558(16) 0.99337(10) 0.0446(3) Uani d 1
O O3 0.76890(8) 0.27267(19) 0.85709(12) 0.0598(4) Uani d 1
H H1S 0.3278(13) 0.387(3) 0.6800(18) 0.080(7) Uiso d 1
H H2S 0.3334(15) 0.554(2) 0.644(2) 0.094(9) Uiso d 1
H H2' 0.3186(11) 0.148(2) 0.9725(10) 0.049(5) Uiso d 1

loop_
_atom_site_aniso_label
_atom_site_aniso_U_11
_atom_site_aniso_U_22
_atom_site_aniso_U_33
_atom_site_aniso_U_12
_atom_site_aniso_U_13
_atom_site_aniso_U_23
C1 0.0310(8) 0.0445(10) 0.0443(9) -0.0027(7) 0.0131(7) 0.0066(7)
C2 0.0399(9) 0.0451(10) 0.0471(9) -0.0080(8) 0.0205(7) 0.0024(7)
C3 0.0328(9) 0.0593(12) 0.0497(10) 0.0064(8) 0.0138(7) 0.0032(8)
C4 0.0376(9) 0.0498(10) 0.0412(8) 0.0021(8) 0.0162(7) 0.0055(7)
C5 0.0308(8) 0.0363(9) 0.0357(8) -0.0045(7) 0.0132(6) -0.0039(6)
C6 0.0343(8) 0.0403(9) 0.0385(8) -0.0059(7) 0.0158(7) 0.0003(7)
C7 0.0347(9) 0.0365(9) 0.0435(9) -0.0015(7) 0.0199(7) 0.0004(7)
C8 0.0303(8) 0.0330(8) 0.0419(8) 0.0002(6) 0.0169(6) -0.0039(6)
C9 0.0317(8) 0.0445(9) 0.0373(8) -0.0010(7) 0.0118(6) -0.0013(7)
C10 0.0391(9) 0.0441(9) 0.0379(8) -0.0048(7) 0.0196(7) -0.0012(7)
C11 0.0304(8) 0.0386(9) 0.0443(8) -0.0071(7) 0.0184(7) -0.0121(7)
C12 0.0315(8) 0.0465(10) 0.0395(8) 0.0005(7) 0.0106(7) -0.0013(7)
C13 0.0388(9) 0.0426(9) 0.0400(8) -0.0003(7) 0.0176(7) 0.0040(7)
C14 0.0351(8) 0.0394(9) 0.0378(8) 0.0001(7) 0.0157(7) -0.0018(7)
C15 0.0375(9) 0.0532(11) 0.0600(10) -0.0045(8) 0.0246(8) -0.0013(8)
N1 0.0352(8) 0.0526(9) 0.0534(8) -0.0053(7) 0.0216(7) -0.0049(7)
N2 0.0286(7) 0.0437(8) 0.0394(7) -0.0049(6) 0.0174(6) 0.0019(6)
N3 0.0305(7) 0.0402(8) 0.0455(7) -0.0042(6) 0.0203(6) -0.0011(6)
O1 0.0413(7) 0.0937(11) 0.0431(7) -0.0115(7) 0.0168(5) 0.0149(7)
O1S 0.0471(7) 0.0572(9) 0.0459(7) 0.0022(6) 0.0241(6) 0.0071(6)
O2 0.0342(6) 0.0543(7) 0.0512(7) -0.0151(5) 0.0223(5) -0.0191(5)
O3 0.0482(8) 0.0701(9) 0.0660(8) -0.0102(7) 0.0266(6) -0.0306(7)

loop_
_atom_type_symbol
_atom_type_description
_atom_type_scat_dispersion_real
_atom_type_scat_dispersion_imag
_atom_type_scat_source
C C 0.0033 0.0016 'International Tables Vol C Tables 4.2.6.8 and 6.1.1.4'
H H 0.0000 0.0000 'International Tables Vol C Tables 4.2.6.8 and 6.1.1.4'
N N 0.0061 0.0033 'International Tables Vol C Tables 4.2.6.8 and 6.1.1.4'
O O 0.0106 0.0060 'International Tables Vol C Tables 4.2.6.8 and 6.1.1.4'

loop_
_geom_angle_atom_site_label_1
_geom_angle_atom_site_label_2
_geom_angle_atom_site_label_3
_geom_angle
C2 C1 C5 119.01(15)
C2 C1 H1 120.5
C5 C1 H1 120.5
N1 C2 C1 123.81(15)
N1 C2 H2 118.1
C1 C2 H2 118.1
N1 C3 C4 124.23(16)
N1 C3 H3 117.9
C4 C3 H3 117.9
C3 C4 C5 118.91(15)
C3 C4 H4 120.5
C5 C4 H4 120.5
C4 C5 C1 117.75(14)
C4 C5 C6 117.81(14)
C1 C5 C6 124.43(14)
O1 C6 N2 123.04(14)
O1 C6 C5 120.63(14)
N2 C6 C5 116.31(13)
N3 C7 C8 121.78(14)
N3 C7 H7 119.1
C8 C7 H7 119.1
C13 C8 C9 118.84(14)
C13 C8 C7 118.62(14)
C9 C8 C7 122.45(14)
C10 C9 C8 120.40(14)
C10 C9 H9 119.8
C8 C9 H9 119.8
C11 C10 C9 118.88(14)
C11 C10 H10 120.6
C9 C10 H10 120.6
C12 C11 C10 122.10(14)
C12 C11 O2 116.65(14)
C10 C11 O2 121.14(14)
C11 C12 C13 118.52(14)
C11 C12 H12 120.7
C13 C12 H12 120.7
C12 C13 C8 121.23(15)
C12 C13 H13 119.4
C8 C13 H13 119.4
O3 C14 O2 122.55(14)
O3 C14 C15 126.45(15)
O2 C14 C15 110.97(14)
C14 C15 H15A 109.5
C14 C15 H15B 109.5
H15A C15 H15B 109.5
C14 C15 H15C 109.5
H15A C15 H15C 109.5
H15B C15 H15C 109.5
C2 N1 C3 116.29(14)
C6 N2 N3 118.20(12)
C6 N2 H2' 124.8(11)
N3 N2 H2' 116.7(11)
C7 N3 N2 115.33(13)
H1S O1S H2S 100.4(19)
C14 O2 C11 117.88(12)

loop_
_geom_bond_atom_site_label_1
_geom_bond_atom_site_label_2
_geom_bond_distance
C1 C2 1.387(2)
C1 C5 1.384(2)
C1 H1 0.9300
C2 N1 1.331(2)
C2 H2 0.9300
C3 N1 1.334(2)
C3 C4 1.380(2)
C3 H3 0.9300
C4 C5 1.382(2)
C4 H4 0.9300
C5 C6 1.503(2)
C6 O1 1.2252(19)
C6 N2 1.348(2)
C7 N3 1.275(2)
C7 C8 1.462(2)
C7 H7 0.9300
C8 C13 1.389(2)
C8 C9 1.398(2)
C9 C10 1.386(2)
C9 H9 0.9300
C10 C11 1.382(2)
C10 H10 0.9300
C11 C12 1.374(2)
C11 O2 1.4066(18)
C12 C13 1.384(2)
C12 H12 0.9300
C13 H13 0.9300
C14 O3 1.1921(19)
C14 O2 1.3527(18)
C14 C15 1.486(2)
C15 H15A 0.9600
C15 H15B 0.9600
C15 H15C 0.9600
N2 N3 1.3827(17)
N2 H2' 0.883(9)
O1S H1S 0.857(16)
O1S H2S 0.860(16)

loop_
_geom_hbond_atom_site_label_D
_geom_hbond_atom_site_label_H
_geom_hbond_atom_site_label_A
_geom_hbond_site_symmetry_A
_geom_hbond_distance_DH
_geom_hbond_distance_HA
_geom_hbond_distance_DA
_geom_hbond_angle_DHA
C1 H1 O1S 4_566 0.93 2.56 3.375(2) 146.8
C7 H7 O1S 4_566 0.93 2.56 3.3655(19) 145.1
C12 H12 O3 4_566 0.93 2.54 3.329(2) 142.6
N2 H2' O1S 4_566 0.883(9) 2.079(10) 2.9529(18) 170.4(16)
O1S H1S N3 . 0.857(16) 2.65(2) 3.2897(18) 132.6(19)
O1S H1S O1 . 0.857(16) 2.021(17) 2.8382(17) 159(2)
O1S H2S O3 2_656 0.860(16) 2.379(19) 3.1754(19) 154(2)

loop_
_geom_torsion_atom_site_label_1
_geom_torsion_atom_site_label_2
_geom_torsion_atom_site_label_3
_geom_torsion_atom_site_label_4
_geom_torsion
C5 C1 C2 N1 0.6(3)
N1 C3 C4 C5 0.1(3)
C3 C4 C5 C1 0.2(2)
C3 C4 C5 C6 -178.71(15)
C2 C1 C5 C4 -0.5(2)
C2 C1 C5 C6 178.31(14)
C4 C5 C6 O1 -18.5(2)
C1 C5 C6 O1 162.62(17)
C4 C5 C6 N2 160.04(15)
C1 C5 C6 N2 -18.8(2)
N3 C7 C8 C13 -177.64(15)
N3 C7 C8 C9 5.9(2)
C13 C8 C9 C10 0.8(2)
C7 C8 C9 C10 177.24(15)
C8 C9 C10 C11 0.8(2)
C9 C10 C11 C12 -1.8(2)
C9 C10 C11 O2 -177.75(14)
C10 C11 C12 C13 1.1(2)
O2 C11 C12 C13 177.22(14)
C11 C12 C13 C8 0.6(2)
C9 C8 C13 C12 -1.5(2)
C7 C8 C13 C12 -178.10(15)
C1 C2 N1 C3 -0.3(2)
C4 C3 N1 C2 -0.1(3)
O1 C6 N2 N3 4.8(2)
C5 C6 N2 N3 -173.74(12)
C8 C7 N3 N2 -176.06(13)
C6 N2 N3 C7 173.26(14)
O3 C14 O2 C11 3.2(2)
C15 C14 O2 C11 -174.82(14)
C12 C11 O2 C14 115.34(16)
C10 C11 O2 C14 -68.5(2)
